data_2216574
loop_
_publ_author_name
'Xiaotong Zhu'
'Shujiang Tu'
'Dianxiang Zhou'

_publ_section_title
;
 4-(2-Thienyl)-3,4-dihydrobenzo[<i>h</i>]quinolin-2(1<i>H</i>)-one
;
_journal_coeditor_code HK2388
_journal_issue 12
_journal_name_full 'Acta Crystallographica Section E'
_journal_page_first o4907
_journal_page_last o4907
_journal_paper_doi 10.1107/S1600536807060369
_journal_volume 63
_journal_year 2007
_chemical_formula_iupac 'C17 H13 N O S'
_chemical_formula_moiety 'C17 H13 N O S'
_chemical_formula_sum 'C17 H13 N O S'
_chemical_formula_weight 279.34
_chemical_melting_point 511.5(5)
_chemical_name_systematic
;
4-(2-Thienyl)-3,4-dihydrobenzo[h]quinolin-2(1H)-one
;
_space_group_IT_number 14
_symmetry_cell_setting monoclinic
_symmetry_space_group_name_Hall '-P 2ybc'
_symmetry_space_group_name_H-M 'P 1 21/c 1'
_atom_sites_solution_hydrogens geom
_atom_sites_solution_primary direct
_atom_sites_solution_secondary difmap
_cell_angle_alpha 90.00
_cell_angle_beta 112.612(4)
_cell_angle_gamma 90.00
_cell_formula_units_Z 4
_cell_length_a 10.275(3)
_cell_length_b 14.494(4)
_cell_length_c 9.829(3)
_cell_measurement_reflns_used 1358
_cell_measurement_temperature 298(2)
_cell_measurement_theta_max 24.253
_cell_measurement_theta_min 2.567
_cell_volume 1351.3(7)
_computing_cell_refinement 'SAINT (Bruker, 1999)'
_computing_data_collection 'SMART (Bruker, 1998)'
_computing_data_reduction 'SAINT (Bruker, 1999)'
_computing_molecular_graphics 'SHELXTL (Bruker, 1999)'
_computing_publication_material 'SHELXTL (Bruker, 1999)'
_computing_structure_refinement 'SHELXL97 (Sheldrick, 1997)'
_computing_structure_solution 'SHELXS97 (Sheldrick, 1997)'
_diffrn_ambient_temperature 298(2)
_diffrn_measured_fraction_theta_full 0.983
_diffrn_measured_fraction_theta_max 0.983
_diffrn_measurement_device_type 'Bruker SMART CCD area-detector diffractometer'
_diffrn_measurement_method '\f and \w scans'
_diffrn_radiation_monochromator graphite
_diffrn_radiation_source 'fine-focus sealed tube'
_diffrn_radiation_type MoK\a
_diffrn_radiation_wavelength 0.71073
_diffrn_reflns_av_R_equivalents 0.0419
_diffrn_reflns_av_sigmaI/netI 0.0540
_diffrn_reflns_limit_h_max 12
_diffrn_reflns_limit_h_min -7
_diffrn_reflns_limit_k_max 17
_diffrn_reflns_limit_k_min -16
_diffrn_reflns_limit_l_max 11
_diffrn_reflns_limit_l_min -11
_diffrn_reflns_number 6785
_diffrn_reflns_theta_full 25.01
_diffrn_reflns_theta_max 25.01
_diffrn_reflns_theta_min 2.15
_exptl_absorpt_coefficient_mu 0.233
_exptl_absorpt_correction_T_max 0.9355
_exptl_absorpt_correction_T_min 0.9023
_exptl_absorpt_correction_type multi-scan
_exptl_absorpt_process_details '(SADABS; Sheldrick, 1996)'
_exptl_crystal_colour 'pale yellow'
_exptl_crystal_density_diffrn 1.373
_exptl_crystal_density_method 'not measured'
_exptl_crystal_description block
_exptl_crystal_F_000 584
_exptl_crystal_size_max 0.45
_exptl_crystal_size_mid 0.40
_exptl_crystal_size_min 0.29
_refine_diff_density_max 0.617
_refine_diff_density_min -0.436
_refine_ls_extinction_method none
_refine_ls_goodness_of_fit_ref 1.048
_refine_ls_hydrogen_treatment constr
_refine_ls_matrix_type full
_refine_ls_number_parameters 181
_refine_ls_number_reflns 2339
_refine_ls_number_restraints 63
_refine_ls_restrained_S_all 1.057
_refine_ls_R_factor_all 0.1278
_refine_ls_R_factor_gt 0.0729
_refine_ls_shift/su_max 0.000
_refine_ls_shift/su_mean 0.000
_refine_ls_structure_factor_coef Fsqd
_refine_ls_weighting_details 'calc w=1/[\s^2^(Fo^2^)+(0.1463P)^2^+0.2080P] where P=(Fo^2^+2Fc^2^)/3'
_refine_ls_weighting_scheme calc
_refine_ls_wR_factor_gt 0.1958
_refine_ls_wR_factor_ref 0.2475
_reflns_number_gt 1332
_reflns_number_total 2339
_reflns_threshold_expression I>2\s(I)
_cod_data_source_file hk2388.cif
_cod_data_source_block I
_cod_depositor_comments
;
The following automatic conversions were performed:

'_chemical_melting_point' value '511-512' was changed to '511.5(5)' -
the average value was taken and precision was estimated.

Automatic conversion script
Id: cif_fix_values 1646 2011-03-28 12:23:43Z adriana 

The following automatic conversions were performed:

'_chemical_melting_point' value '511-512' was changed to '511.5(5)' -
the average value was taken and precision was estimated.

Automatic conversion script
Id: cif_fix_values 1715 2011-07-08 13:25:40Z adriana 
;
_cod_original_cell_volume 1351.2(7)
_cod_original_sg_symbol_H-M 'P 21/c'
_cod_database_code 2216574
_cod_database_fobs_code 2216574

loop_
_symmetry_equiv_pos_as_xyz
'x, y, z'
'-x, y+1/2, -z+1/2'
'-x, -y, -z'
'x, -y-1/2, z-1/2'

loop_
_atom_site_type_symbol
_atom_site_label
_atom_site_fract_x
_atom_site_fract_y
_atom_site_fract_z
_atom_site_U_iso_or_equiv
_atom_site_adp_type
_atom_site_calc_flag
_atom_site_refinement_flags
_atom_site_occupancy
S S1 1.07503(15) 0.14122(10) 0.40707(18) 0.0745(6) Uani d U 1
N N1 1.4634(3) 0.3769(2) 0.5495(4) 0.0389(8) Uani d . 1
H H1 1.5242 0.4200 0.5869 0.047 Uiso calc R 1
O O1 1.3269(3) 0.4762(2) 0.3784(3) 0.0516(9) Uani d . 1
C C1 1.3463(4) 0.3981(3) 0.4327(5) 0.0385(10) Uani d . 1
C C2 1.2399(5) 0.3229(3) 0.3745(5) 0.0474(11) Uani d . 1
H H2A 1.1811 0.3359 0.2724 0.057 Uiso calc R 1
H H2B 1.1796 0.3218 0.4300 0.057 Uiso calc R 1
C C3 1.3090(4) 0.2279(3) 0.3846(5) 0.0372(10) Uani d . 1
H H3 1.3574 0.2280 0.3160 0.045 Uiso calc R 1
C C4 1.4197(4) 0.2133(3) 0.5378(5) 0.0393(10) Uani d . 1
C C5 1.4558(5) 0.1251(3) 0.6019(5) 0.0491(12) Uani d . 1
H H5 1.4070 0.0734 0.5517 0.059 Uiso calc R 1
C C6 1.5616(5) 0.1150(3) 0.7367(6) 0.0577(13) Uani d . 1
H H6 1.5856 0.0560 0.7755 0.069 Uiso calc R 1
C C7 1.6355(4) 0.1907(3) 0.8188(5) 0.0464(11) Uani d . 1
C C8 1.7424(5) 0.1807(4) 0.9609(6) 0.0642(15) Uani d . 1
H H8 1.7692 0.1220 0.9996 0.077 Uiso calc R 1
C C9 1.8064(5) 0.2555(4) 1.0416(6) 0.0726(17) Uani d . 1
H H9 1.8744 0.2479 1.1362 0.087 Uiso calc R 1
C C10 1.7706(6) 0.3434(4) 0.9831(6) 0.0639(14) Uani d . 1
H H10 1.8161 0.3943 1.0385 0.077 Uiso calc R 1
C C11 1.6698(5) 0.3562(3) 0.8457(5) 0.0501(12) Uani d . 1
H H11 1.6467 0.4157 0.8092 0.060 Uiso calc R 1
C C12 1.5998(4) 0.2804(3) 0.7581(5) 0.0415(10) Uani d . 1
C C13 1.4937(4) 0.2886(3) 0.6154(4) 0.0350(9) Uani d . 1
C C14 1.1979(4) 0.1533(3) 0.3348(5) 0.0413(10) Uani d DU 1
C C15 1.1854(4) 0.0836(2) 0.2173(4) 0.0377(10) Uani d DU 1
H H15 1.2410 0.0777 0.1621 0.045 Uiso calc R 1
C C16 1.0632(6) 0.0264(3) 0.2104(6) 0.0692(16) Uani d DU 1
H H16 1.0320 -0.0237 0.1469 0.083 Uiso calc R 1
C C17 1.0004(5) 0.0519(4) 0.3023(6) 0.0639(14) Uani d DU 1
H H17 0.9219 0.0218 0.3062 0.077 Uiso calc R 1

loop_
_atom_site_aniso_label
_atom_site_aniso_U_11
_atom_site_aniso_U_22
_atom_site_aniso_U_33
_atom_site_aniso_U_12
_atom_site_aniso_U_13
_atom_site_aniso_U_23
S1 0.0578(10) 0.0801(11) 0.0865(12) -0.0166(7) 0.0289(8) -0.0064(8)
N1 0.0329(19) 0.0351(18) 0.041(2) -0.0008(14) 0.0059(16) 0.0032(15)
O1 0.0408(18) 0.0375(17) 0.060(2) 0.0030(13) 0.0019(15) 0.0081(15)
C1 0.033(2) 0.035(2) 0.043(2) 0.0012(17) 0.0090(19) 0.0008(19)
C2 0.036(2) 0.046(2) 0.047(3) 0.0019(19) 0.002(2) 0.004(2)
C3 0.031(2) 0.038(2) 0.039(2) -0.0015(17) 0.0094(19) -0.0004(18)
C4 0.031(2) 0.036(2) 0.049(3) -0.0003(17) 0.014(2) 0.0054(19)
C5 0.044(3) 0.037(2) 0.063(3) 0.0006(19) 0.017(2) 0.009(2)
C6 0.043(3) 0.050(3) 0.071(3) 0.007(2) 0.012(3) 0.027(3)
C7 0.034(2) 0.057(3) 0.047(3) 0.002(2) 0.015(2) 0.020(2)
C8 0.039(3) 0.081(4) 0.064(3) 0.001(3) 0.010(3) 0.038(3)
C9 0.038(3) 0.121(5) 0.046(3) -0.014(3) 0.002(2) 0.020(3)
C10 0.055(3) 0.081(4) 0.044(3) -0.015(3) 0.005(2) 0.007(3)
C11 0.040(3) 0.059(3) 0.044(3) -0.007(2) 0.010(2) 0.002(2)
C12 0.031(2) 0.053(3) 0.043(2) 0.0003(18) 0.017(2) 0.010(2)
C13 0.027(2) 0.037(2) 0.040(2) 0.0035(16) 0.0122(18) 0.0065(18)
C14 0.041(2) 0.039(2) 0.037(2) -0.0025(17) 0.0084(19) 0.0008(18)
C15 0.045(2) 0.0226(19) 0.045(2) -0.0068(16) 0.017(2) 0.0002(17)
C16 0.082(4) 0.047(3) 0.054(3) -0.018(3) -0.001(3) 0.001(2)
C17 0.044(3) 0.061(3) 0.070(3) -0.013(2) 0.003(3) 0.013(3)

loop_
_atom_type_symbol
_atom_type_description
_atom_type_scat_dispersion_real
_atom_type_scat_dispersion_imag
_atom_type_scat_source
C C 0.0033 0.0016 'International Tables Vol C Tables 4.2.6.8 and 6.1.1.4'
H H 0.0000 0.0000 'International Tables Vol C Tables 4.2.6.8 and 6.1.1.4'
N N 0.0061 0.0033 'International Tables Vol C Tables 4.2.6.8 and 6.1.1.4'
O O 0.0106 0.0060 'International Tables Vol C Tables 4.2.6.8 and 6.1.1.4'
S S 0.1246 0.1234 'International Tables Vol C Tables 4.2.6.8 and 6.1.1.4'

loop_
_geom_angle_atom_site_label_1
_geom_angle_atom_site_label_2
_geom_angle_atom_site_label_3
_geom_angle
C1 N1 C13 124.6(3)
C1 N1 H1 117.7
C13 N1 H1 117.7
C17 S1 C14 93.6(2)
O1 C1 N1 121.6(4)
O1 C1 C2 122.0(4)
N1 C1 C2 116.4(4)
C1 C2 C3 112.2(3)
C1 C2 H2A 109.2
C3 C2 H2A 109.2
C1 C2 H2B 109.2
C3 C2 H2B 109.2
H2A C2 H2B 107.9
C14 C3 C4 114.1(3)
C14 C3 C2 110.4(3)
C4 C3 C2 110.0(3)
C14 C3 H3 107.4
C4 C3 H3 107.4
C2 C3 H3 107.4
C13 C4 C5 118.4(4)
C13 C4 C3 118.9(4)
C5 C4 C3 122.7(4)
C6 C5 C4 120.4(4)
C6 C5 H5 119.8
C4 C5 H5 119.8
C5 C6 C7 122.1(4)
C5 C6 H6 119.0
C7 C6 H6 119.0
C6 C7 C8 122.2(4)
C6 C7 C12 118.7(4)
C8 C7 C12 119.1(5)
C9 C8 C7 120.9(5)
C9 C8 H8 119.5
C7 C8 H8 119.5
C8 C9 C10 120.0(5)
C8 C9 H9 120.0
C10 C9 H9 120.0
C11 C10 C9 121.0(5)
C11 C10 H10 119.5
C9 C10 H10 119.5
C10 C11 C12 121.0(4)
C10 C11 H11 119.5
C12 C11 H11 119.5
C11 C12 C13 124.0(4)
C11 C12 C7 117.9(4)
C13 C12 C7 118.1(4)
C4 C13 C12 122.2(4)
C4 C13 N1 119.0(4)
C12 C13 N1 118.8(4)
C15 C14 C3 124.1(4)
C15 C14 S1 113.5(3)
C3 C14 S1 122.3(3)
C16 C15 C14 103.4(4)
C16 C15 H15 128.3
C14 C15 H15 128.3
C17 C16 C15 115.6(4)
C17 C16 H16 122.2
C15 C16 H16 122.2
C16 C17 S1 113.9(4)
C16 C17 H17 123.0
S1 C17 H17 123.0

loop_
_geom_bond_atom_site_label_1
_geom_bond_atom_site_label_2
_geom_bond_distance
N1 C1 1.340(5)
N1 C13 1.413(5)
N1 H1 0.8600
O1 C1 1.235(5)
S1 C17 1.649(6)
S1 C14 1.679(4)
C1 C2 1.493(6)
C2 C3 1.535(6)
C2 H2A 0.9700
C2 H2B 0.9700
C3 C14 1.510(5)
C3 C4 1.513(6)
C3 H3 0.9800
C4 C13 1.381(6)
C4 C5 1.410(6)
C5 C6 1.360(7)
C5 H5 0.9300
C6 C7 1.400(7)
C6 H6 0.9300
C7 C8 1.414(7)
C7 C12 1.419(6)
C8 C9 1.354(8)
C8 H8 0.9300
C9 C10 1.388(7)
C9 H9 0.9300
C10 C11 1.362(7)
C10 H10 0.9300
C11 C12 1.410(6)
C11 H11 0.9300
C12 C13 1.412(6)
C14 C15 1.503(5)
C15 C16 1.485(6)
C15 H15 0.9300
C16 C17 1.348(7)
C16 H16 0.9300
C17 H17 0.9300

loop_
_cod_related_entry_id
_cod_related_entry_database
_cod_related_entry_code
1 ChemSpider 2130785
